data_4347881
loop_
_publ_author_name
'Chakarawet, Khetpakorn'
'Knopf, Ioana'
'Nava, Matthew'
'Jiang, Yanfeng'
'Stauber, Julia M.'
'Cummins, Christopher C.'

_publ_section_title
;
 Crystalline Metaphosphate Acid Salts: Synthesis in Organic Media,
 Structures, Hydrogen-Bonding Capability, and Implication of Superacidity.
;
_journal_issue 12
_journal_name_full 'Inorganic chemistry'
_journal_page_first 6178
_journal_page_last 6185
_journal_paper_doi 10.1021/acs.inorgchem.6b00749
_journal_volume 55
_journal_year 2016
_chemical_formula_sum 'C36 H33 N O7 P4'
_chemical_formula_weight 715.51
_chemical_name_systematic 'Bis(triphenylphosphine)iminium trihydrogenpyrophosphate'
_space_group_crystal_system orthorhombic
_space_group_IT_number 60
_space_group_name_Hall '-P 2n 2ab'
_space_group_name_H-M_alt 'P b c n'
_atom_sites_solution_hydrogens mixed
_atom_sites_solution_primary direct
_atom_sites_solution_secondary difmap
_audit_creation_method SHELXL-2013
_cell_angle_alpha 90
_cell_angle_beta 90
_cell_angle_gamma 90
_cell_formula_units_Z 8
_cell_length_a 31.159(3)
_cell_length_b 14.1050(12)
_cell_length_c 16.8481(13)
_cell_measurement_reflns_used 4447
_cell_measurement_temperature 100(2)
_cell_measurement_theta_max 24.42
_cell_measurement_theta_min 2.29
_cell_volume 7404.7(11)
_computing_cell_refinement 'SAINT 7.46A (Bruker-AXS, 2011)'
_computing_data_collection 'APEX2 v2011.4.0 (Bruker-AXS, 2011)'
_computing_data_reduction 'SAINT 7.46A (Bruker-AXS, 2011)'
_computing_molecular_graphics 'Bruker SHELXTL'
_computing_publication_material 'Bruker SHELXTL'
_computing_structure_refinement 'SHELXL-2013 (Sheldrick, 2013)'
_computing_structure_solution 'SHELXS-97 (Sheldrick, 2008)'
_diffrn_ambient_temperature 100(2)
_diffrn_detector_area_resol_mean 8.3
_diffrn_measured_fraction_theta_full 1.000
_diffrn_measured_fraction_theta_max 0.998
_diffrn_measurement_device_type 'Bruker Smart APEX2 CCD'
_diffrn_measurement_method '\f and \w scans'
_diffrn_radiation_type MoK\a
_diffrn_radiation_wavelength 0.71073
_diffrn_reflns_av_R_equivalents 0.1300
_diffrn_reflns_av_unetI/netI 0.0715
_diffrn_reflns_Laue_measured_fraction_full 1.000
_diffrn_reflns_Laue_measured_fraction_max 0.998
_diffrn_reflns_limit_h_max 39
_diffrn_reflns_limit_h_min -39
_diffrn_reflns_limit_k_max 18
_diffrn_reflns_limit_k_min -16
_diffrn_reflns_limit_l_max 21
_diffrn_reflns_limit_l_min -21
_diffrn_reflns_number 83242
_diffrn_reflns_point_group_measured_fraction_full 1.000
_diffrn_reflns_point_group_measured_fraction_max 0.998
_diffrn_reflns_theta_full 25.242
_diffrn_reflns_theta_max 27.138
_diffrn_reflns_theta_min 1.585
_diffrn_source 'I\mS micro-focus sealed tube, multilayer optics'
_exptl_absorpt_coefficient_mu 0.251
_exptl_absorpt_correction_T_max 0.7455
_exptl_absorpt_correction_T_min 0.6584
_exptl_absorpt_correction_type multi-scan
_exptl_absorpt_process_details 'SADABS (Sheldrick, 2009)'
_exptl_crystal_colour colourless
_exptl_crystal_density_diffrn 1.284
_exptl_crystal_density_method 'not measured'
_exptl_crystal_description plate
_exptl_crystal_F_000 2976
_exptl_crystal_size_max 0.240
_exptl_crystal_size_mid 0.060
_exptl_crystal_size_min 0.040
_refine_diff_density_max 0.394
_refine_diff_density_min -0.403
_refine_diff_density_rms 0.070
_refine_ls_extinction_method none
_refine_ls_goodness_of_fit_ref 1.023
_refine_ls_hydrogen_treatment mixed
_refine_ls_matrix_type full
_refine_ls_number_parameters 532
_refine_ls_number_reflns 8186
_refine_ls_number_restraints 813
_refine_ls_restrained_S_all 0.982
_refine_ls_R_factor_all 0.1033
_refine_ls_R_factor_gt 0.0532
_refine_ls_shift/su_max 0.001
_refine_ls_shift/su_mean 0.000
_refine_ls_structure_factor_coef Fsqd
_refine_ls_weighting_details 'w=1/[\s^2^(Fo^2^)+(0.0705P)^2^+3.1855P] where P=(Fo^2^+2Fc^2^)/3'
_refine_ls_weighting_scheme calc
_refine_ls_wR_factor_gt 0.1256
_refine_ls_wR_factor_ref 0.1518
_reflns_Friedel_coverage 0.000
_reflns_number_gt 5128
_reflns_number_total 8186
_reflns_threshold_expression 'I > 2\s(I)'
_cod_data_source_file ic6b00749_si_006.cif
_cod_data_source_block X8_14154
_cod_original_cell_volume 7404.8(11)
_cod_database_code 4347881
_shelx_space_group_comment
; 
The symmetry employed for this shelxl refinement is uniquely defined 
by the following loop, which should always be used as a source of 
symmetry information in preference to the above space-group names. 
They are only intended as comments. 
;
_shelx_estimated_absorpt_t_min 0.942
_shelx_estimated_absorpt_t_max 0.990
_shelxl_version_number 2013-4

loop_
_space_group_symop_operation_xyz
'x, y, z'
'-x+1/2, -y+1/2, z+1/2'
'-x, y, -z+1/2'
'x+1/2, -y+1/2, -z'
'-x, -y, -z'
'x-1/2, y-1/2, -z-1/2'
'x, -y, z-1/2'
'-x-1/2, y-1/2, z'

loop_
_atom_site_label
_atom_site_type_symbol
_atom_site_fract_x
_atom_site_fract_y
_atom_site_fract_z
_atom_site_U_iso_or_equiv
_atom_site_adp_type
_atom_site_occupancy
_atom_site_site_symmetry_order
_atom_site_calc_flag
_atom_site_refinement_flags_posn
_atom_site_refinement_flags_adp
_atom_site_refinement_flags_occupancy
_atom_site_disorder_assembly
_atom_site_disorder_group
N1 N 0.67907(7) 0.11688(15) 0.47767(12) 0.0210(5) Uani 1 1 d . U . . .
P11 P 0.70709(2) 0.20862(5) 0.46194(4) 0.01921(16) Uani 1 1 d . U . . .
P21 P 0.64329(2) 0.05828(5) 0.43209(4) 0.02030(16) Uani 1 1 d . U . . .
C111 C 0.70238(9) 0.28542(18) 0.54671(14) 0.0203(6) Uani 1 1 d . U . . .
C112 C 0.66330(10) 0.2921(2) 0.58659(15) 0.0263(6) Uani 1 1 d . U . . .
H112 H 0.6390 0.2587 0.5674 0.032 Uiso 1 1 calc R U . . .
C113 C 0.66000(10) 0.3478(2) 0.65457(16) 0.0315(7) Uani 1 1 d . U . . .
H113 H 0.6334 0.3524 0.6820 0.038 Uiso 1 1 calc R U . . .
C114 C 0.69543(11) 0.3963(2) 0.68184(16) 0.0338(7) Uani 1 1 d . U . . .
H114 H 0.6932 0.4336 0.7286 0.041 Uiso 1 1 calc R U . . .
C115 C 0.73419(10) 0.3914(2) 0.64208(16) 0.0311(7) Uani 1 1 d . U . . .
H115 H 0.7583 0.4257 0.6612 0.037 Uiso 1 1 calc R U . . .
C116 C 0.73780(9) 0.3362(2) 0.57411(15) 0.0260(6) Uani 1 1 d . U . . .
H116 H 0.7643 0.3331 0.5464 0.031 Uiso 1 1 calc R U . . .
C121 C 0.69196(9) 0.27407(19) 0.37466(14) 0.0205(6) Uani 1 1 d . U . . .
C122 C 0.66307(9) 0.3489(2) 0.38135(16) 0.0264(6) Uani 1 1 d . U . . .
H122 H 0.6544 0.3702 0.4324 0.032 Uiso 1 1 calc R U . . .
C123 C 0.64682(10) 0.3928(2) 0.31395(17) 0.0337(7) Uani 1 1 d . U . . .
H123 H 0.6268 0.4433 0.3188 0.040 Uiso 1 1 calc R U . . .
C124 C 0.65996(10) 0.3625(2) 0.23964(17) 0.0353(7) Uani 1 1 d . U . . .
H124 H 0.6489 0.3923 0.1934 0.042 Uiso 1 1 calc R U . . .
C125 C 0.68929(10) 0.2885(2) 0.23241(16) 0.0316(7) Uani 1 1 d . U . . .
H125 H 0.6985 0.2686 0.1813 0.038 Uiso 1 1 calc R U . . .
C126 C 0.70511(9) 0.2438(2) 0.29937(14) 0.0244(6) Uani 1 1 d . U . . .
H126 H 0.7248 0.1928 0.2943 0.029 Uiso 1 1 calc R U . . .
C131 C 0.76267(9) 0.17607(19) 0.45579(14) 0.0214(6) Uani 1 1 d . U . . .
C132 C 0.79267(9) 0.2265(2) 0.41057(16) 0.0271(6) Uani 1 1 d . U . . .
H132 H 0.7837 0.2787 0.3790 0.033 Uiso 1 1 calc R U . . .
C133 C 0.83523(10) 0.2002(2) 0.41210(19) 0.0384(8) Uani 1 1 d . U . . .
H133 H 0.8555 0.2340 0.3810 0.046 Uiso 1 1 calc R U . . .
C134 C 0.84872(10) 0.1244(2) 0.45891(19) 0.0391(8) Uani 1 1 d . U . . .
H134 H 0.8781 0.1065 0.4595 0.047 Uiso 1 1 calc R U . . .
C135 C 0.81945(10) 0.0754(2) 0.50425(17) 0.0332(7) Uani 1 1 d . U . . .
H135 H 0.8287 0.0243 0.5367 0.040 Uiso 1 1 calc R U . . .
C136 C 0.77647(9) 0.1005(2) 0.50262(15) 0.0270(6) Uani 1 1 d . U . . .
H136 H 0.7563 0.0660 0.5335 0.032 Uiso 1 1 calc R U . . .
C211 C 0.66433(9) -0.00282(19) 0.34659(14) 0.0224(6) Uani 1 1 d . U . . .
C212 C 0.70847(9) -0.01015(18) 0.33812(15) 0.0225(6) Uani 1 1 d . U . . .
H212 H 0.7269 0.0218 0.3742 0.027 Uiso 1 1 calc R U . . .
C213 C 0.72587(10) -0.06402(19) 0.27695(15) 0.0264(6) Uani 1 1 d . U . . .
H213 H 0.7561 -0.0678 0.2707 0.032 Uiso 1 1 calc R U . . .
C214 C 0.69915(10) -0.1120(2) 0.22534(15) 0.0295(7) Uani 1 1 d . U . . .
H214 H 0.7110 -0.1495 0.1840 0.035 Uiso 1 1 calc R U . . .
C215 C 0.65521(10) -0.1056(2) 0.23378(15) 0.0315(7) Uani 1 1 d . U . . .
H215 H 0.6370 -0.1387 0.1980 0.038 Uiso 1 1 calc R U . . .
C216 C 0.63740(10) -0.0513(2) 0.29401(15) 0.0271(6) Uani 1 1 d . U . . .
H216 H 0.6071 -0.0471 0.2995 0.033 Uiso 1 1 calc R U . . .
C221 C 0.62581(9) -0.03335(19) 0.49860(15) 0.0246(6) Uani 1 1 d . U . . .
C222 C 0.64742(10) -0.0471(2) 0.56957(16) 0.0300(7) Uani 1 1 d . U . . .
H222 H 0.6694 -0.0043 0.5850 0.036 Uiso 1 1 calc R U . . .
C223 C 0.63710(11) -0.1229(2) 0.61809(18) 0.0413(8) Uani 1 1 d . U . . .
H223 H 0.6519 -0.1314 0.6668 0.050 Uiso 1 1 calc R U . . .
C224 C 0.60579(11) -0.1854(2) 0.59655(19) 0.0419(8) Uani 1 1 d . U . . .
H224 H 0.5992 -0.2379 0.6297 0.050 Uiso 1 1 calc R U . . .
C225 C 0.58364(12) -0.1722(2) 0.52598(19) 0.0432(8) Uani 1 1 d . U . . .
H225 H 0.5618 -0.2156 0.5110 0.052 Uiso 1 1 calc R U . . .
C226 C 0.59324(11) -0.0958(2) 0.47725(17) 0.0363(7) Uani 1 1 d . U . . .
H226 H 0.5776 -0.0862 0.4295 0.044 Uiso 1 1 calc R U . . .
C231 C 0.59812(9) 0.12822(19) 0.40353(15) 0.0233(6) Uani 1 1 d . U . . .
C232 C 0.57089(10) 0.1603(2) 0.46367(17) 0.0339(7) Uani 1 1 d . U . . .
H232 H 0.5744 0.1379 0.5164 0.041 Uiso 1 1 calc R U . . .
C233 C 0.53849(10) 0.2252(2) 0.44624(19) 0.0409(8) Uani 1 1 d . U . . .
H233 H 0.5202 0.2475 0.4873 0.049 Uiso 1 1 calc R U . . .
C234 C 0.53293(10) 0.2570(2) 0.37005(19) 0.0368(7) Uani 1 1 d . U . . .
H234 H 0.5107 0.3009 0.3583 0.044 Uiso 1 1 calc R U . . .
C235 C 0.55959(10) 0.2254(2) 0.31051(19) 0.0361(7) Uani 1 1 d . U . . .
H235 H 0.5555 0.2476 0.2578 0.043 Uiso 1 1 calc R U . . .
C236 C 0.59236(9) 0.1615(2) 0.32632(16) 0.0279(6) Uani 1 1 d . U . . .
H236 H 0.6107 0.1406 0.2849 0.033 Uiso 1 1 calc R U . . .
O13 O 0.57160(14) 0.4500(3) 0.5248(2) 0.0320(11) Uani 0.5 1 d D U P A -1
H13 H 0.565(3) 0.456(7) 0.4752(14) 0.048 Uiso 0.5 1 d D U P B -1
O1 O 0.50623(12) 0.4816(3) 0.6095(2) 0.0314(10) Uani 0.5 1 d . U P A -1
P1 P 0.54892(5) 0.52738(11) 0.57441(8) 0.0238(3) Uani 0.5 1 d . U P A -1
O12 O 0.57583(15) 0.5465(3) 0.6479(2) 0.0314(10) Uani 0.5 1 d D U P A -1
H12 H 0.576(2) 0.506(3) 0.684(2) 0.047 Uiso 0.5 1 d D U P C -1
O43 O 0.57195(17) 0.4293(4) 0.7572(3) 0.0360(13) Uani 0.5 1 d D U P D -1
O11 O 0.53898(16) 0.6145(4) 0.5283(2) 0.0250(11) Uani 0.5 1 d . U P A -1
O32 O 0.44889(14) 0.5813(3) 0.8617(2) 0.0291(10) Uani 0.5 1 d D U P D -1
H32 H 0.4578(18) 0.604(4) 0.9059(13) 0.044 Uiso 0.5 1 d D U P E -1
O33 O 0.44600(12) 0.4101(3) 0.90437(19) 0.0250(9) Uani 0.5 1 d . U P D -1
O2 O 0.49714(12) 0.4611(3) 0.7952(2) 0.0341(10) Uani 0.5 1 d . U P D -1
O31 O 0.42034(15) 0.4647(4) 0.7682(3) 0.0303(11) Uani 0.5 1 d D U P D -1
H31 H 0.428(2) 0.456(3) 0.7209(16) 0.045 Uiso 0.5 1 d D U P F -1
P3 P 0.45178(5) 0.47710(11) 0.83625(8) 0.0242(3) Uani 0.5 1 d . U P D -1
O23 O 0.47068(17) 0.3848(4) 0.5016(3) 0.0282(12) Uani 0.5 1 d . U P A -1
O22 O 0.43661(15) 0.5371(4) 0.5495(2) 0.0263(9) Uani 0.5 1 d D U P A -1
H22 H 0.440(3) 0.554(5) 0.4994(15) 0.039 Uiso 0.5 1 d D U P G -1
P2 P 0.46199(5) 0.44640(11) 0.57165(8) 0.0222(3) Uani 0.5 1 d . U P A -1
O21 O 0.43861(14) 0.3974(3) 0.6387(2) 0.0274(10) Uani 0.5 1 d D U P A -1
O42 O 0.55542(13) 0.5324(3) 0.8786(2) 0.0337(10) Uani 0.5 1 d . U P D -1
O41 O 0.54379(14) 0.3550(3) 0.8793(2) 0.0307(10) Uani 0.5 1 d D U P D -1
H41 H 0.539(2) 0.356(4) 0.9309(10) 0.046 Uiso 0.5 1 d D U P H -1
P4 P 0.54493(5) 0.44797(13) 0.82991(8) 0.0279(4) Uani 0.5 1 d . U P D -1

loop_
_atom_site_aniso_label
_atom_site_aniso_U_11
_atom_site_aniso_U_22
_atom_site_aniso_U_33
_atom_site_aniso_U_23
_atom_site_aniso_U_13
_atom_site_aniso_U_12
N1 0.0250(12) 0.0170(12) 0.0211(10) -0.0006(9) -0.0015(9) -0.0007(9)
P11 0.0240(4) 0.0164(4) 0.0172(3) -0.0007(3) -0.0022(3) 0.0018(3)
P21 0.0237(4) 0.0172(4) 0.0199(3) -0.0025(3) 0.0005(3) 0.0003(3)
C111 0.0292(14) 0.0142(13) 0.0175(11) 0.0005(10) -0.0039(10) 0.0033(11)
C112 0.0333(16) 0.0216(15) 0.0241(12) -0.0011(11) 0.0014(11) 0.0006(12)
C113 0.0426(18) 0.0240(16) 0.0280(13) -0.0038(12) 0.0078(12) 0.0044(13)
C114 0.0548(19) 0.0216(16) 0.0251(13) -0.0052(12) 0.0001(13) 0.0023(14)
C115 0.0413(18) 0.0252(17) 0.0269(13) -0.0059(12) -0.0075(12) 0.0005(13)
C116 0.0320(16) 0.0214(15) 0.0246(13) -0.0031(11) -0.0023(11) 0.0009(12)
C121 0.0236(14) 0.0173(14) 0.0207(11) -0.0003(10) -0.0051(10) -0.0007(11)
C122 0.0276(15) 0.0242(15) 0.0276(13) 0.0040(11) -0.0037(11) 0.0011(12)
C123 0.0293(17) 0.0294(17) 0.0424(16) 0.0113(13) -0.0060(13) -0.0006(13)
C124 0.0322(17) 0.0386(18) 0.0351(15) 0.0176(13) -0.0145(13) -0.0129(14)
C125 0.0356(17) 0.0371(17) 0.0221(13) 0.0023(12) -0.0043(12) -0.0128(14)
C126 0.0266(15) 0.0221(15) 0.0245(12) -0.0008(11) -0.0014(11) -0.0052(12)
C131 0.0231(13) 0.0194(14) 0.0217(12) -0.0041(10) -0.0026(10) 0.0013(11)
C132 0.0285(15) 0.0241(16) 0.0288(13) 0.0029(11) -0.0014(11) 0.0008(12)
C133 0.0291(17) 0.0391(19) 0.0468(17) 0.0045(15) 0.0038(14) -0.0009(14)
C134 0.0275(17) 0.0391(19) 0.0508(18) 0.0020(15) -0.0027(14) 0.0074(14)
C135 0.0339(17) 0.0269(17) 0.0387(16) 0.0011(13) -0.0093(13) 0.0072(13)
C136 0.0316(16) 0.0204(15) 0.0291(13) 0.0011(12) -0.0033(12) 0.0040(12)
C211 0.0315(15) 0.0139(14) 0.0218(11) -0.0002(10) 0.0008(11) 0.0020(11)
C212 0.0310(15) 0.0131(14) 0.0235(12) 0.0030(10) 0.0020(11) 0.0004(11)
C213 0.0341(16) 0.0172(14) 0.0277(13) 0.0036(11) 0.0065(12) 0.0018(12)
C214 0.0428(18) 0.0226(16) 0.0229(13) 0.0009(11) 0.0050(12) 0.0041(13)
C215 0.0439(18) 0.0271(17) 0.0235(13) -0.0049(12) -0.0055(12) 0.0040(14)
C216 0.0299(15) 0.0235(16) 0.0279(13) -0.0052(12) -0.0021(11) 0.0032(12)
C221 0.0309(15) 0.0182(14) 0.0248(12) -0.0033(11) 0.0063(11) 0.0017(11)
C222 0.0353(17) 0.0284(16) 0.0264(13) 0.0017(12) 0.0063(12) 0.0006(13)
C223 0.049(2) 0.0382(19) 0.0363(16) 0.0104(14) 0.0090(14) 0.0014(15)
C224 0.057(2) 0.0262(18) 0.0423(17) 0.0079(14) 0.0180(15) 0.0009(15)
C225 0.053(2) 0.0256(17) 0.0509(18) -0.0044(14) 0.0152(16) -0.0128(15)
C226 0.0455(19) 0.0290(17) 0.0344(15) -0.0008(13) 0.0026(14) -0.0079(14)
C231 0.0231(14) 0.0182(14) 0.0288(13) -0.0043(11) -0.0039(11) -0.0006(11)
C232 0.0298(16) 0.0378(19) 0.0342(15) -0.0052(13) 0.0022(12) 0.0063(14)
C233 0.0328(18) 0.043(2) 0.0474(17) -0.0116(15) 0.0012(14) 0.0091(15)
C234 0.0287(17) 0.0255(17) 0.0563(18) -0.0066(14) -0.0094(14) 0.0056(13)
C235 0.0352(18) 0.0311(18) 0.0419(16) -0.0009(14) -0.0091(13) 0.0048(14)
C236 0.0258(15) 0.0252(16) 0.0326(14) -0.0021(12) -0.0030(12) 0.0032(12)
O13 0.034(3) 0.030(2) 0.032(2) -0.0018(18) -0.0049(18) 0.0037(19)
O1 0.0248(19) 0.044(3) 0.0256(18) 0.0036(17) -0.0023(15) -0.0155(17)
P1 0.0224(7) 0.0273(8) 0.0217(6) 0.0009(6) -0.0015(6) -0.0056(6)
O12 0.031(2) 0.041(3) 0.0222(18) 0.0058(18) -0.0083(17) -0.015(2)
O43 0.026(2) 0.052(4) 0.030(2) 0.007(2) 0.002(2) 0.012(2)
O11 0.028(3) 0.025(2) 0.022(2) -0.002(2) 0.0023(19) 0.0018(19)
O32 0.034(3) 0.032(2) 0.0209(18) 0.0066(16) -0.0069(18) -0.0022(19)
O33 0.030(2) 0.026(2) 0.0184(16) 0.0059(15) 0.0008(15) 0.0026(17)
O2 0.0231(19) 0.057(3) 0.0221(18) 0.0062(18) 0.0024(15) 0.0040(18)
O31 0.027(2) 0.037(3) 0.027(2) 0.0038(19) -0.0023(19) 0.005(2)
P3 0.0225(7) 0.0309(9) 0.0191(6) 0.0057(6) -0.0002(6) 0.0017(6)
O23 0.035(3) 0.023(2) 0.026(2) -0.003(2) -0.003(2) -0.001(2)
O22 0.033(2) 0.026(2) 0.0200(18) 0.0010(17) 0.0039(17) -0.0025(17)
P2 0.0241(7) 0.0231(8) 0.0193(6) 0.0016(6) -0.0008(5) -0.0056(6)
O21 0.030(2) 0.031(3) 0.0217(19) 0.0031(18) -0.0032(17) -0.008(2)
O42 0.038(2) 0.034(2) 0.0291(19) 0.0077(17) 0.0019(17) -0.0018(18)
O41 0.033(3) 0.036(3) 0.0227(19) 0.0031(18) 0.0001(18) 0.002(2)
P4 0.0223(8) 0.0399(10) 0.0216(7) 0.0067(7) 0.0013(6) 0.0042(7)

loop_
_atom_type_symbol
_atom_type_description
_atom_type_scat_dispersion_real
_atom_type_scat_dispersion_imag
_atom_type_scat_source
C C 0.0033 0.0016 'International Tables Vol C Tables 4.2.6.8 and 6.1.1.4'
H H 0.0000 0.0000 'International Tables Vol C Tables 4.2.6.8 and 6.1.1.4'
N N 0.0061 0.0033 'International Tables Vol C Tables 4.2.6.8 and 6.1.1.4'
O O 0.0106 0.0060 'International Tables Vol C Tables 4.2.6.8 and 6.1.1.4'
P P 0.1023 0.0942 'International Tables Vol C Tables 4.2.6.8 and 6.1.1.4'

loop_
_geom_angle_atom_site_label_1
_geom_angle_atom_site_label_2
_geom_angle_atom_site_label_3
_geom_angle
P11 N1 P21 137.09(14)
N1 P11 C131 109.43(12)
N1 P11 C111 108.32(12)
C131 P11 C111 106.17(12)
N1 P11 C121 114.32(12)
C131 P11 C121 109.69(12)
C111 P11 C121 108.58(12)
N1 P21 C231 113.37(12)
N1 P21 C221 106.63(12)
C231 P21 C221 109.09(13)
N1 P21 C211 112.36(12)
C231 P21 C211 109.62(12)
C221 P21 C211 105.37(12)
C112 C111 C116 119.8(2)
C112 C111 P11 119.6(2)
C116 C111 P11 120.5(2)
C113 C112 C111 119.9(3)
C113 C112 H112 120.0
C111 C112 H112 120.0
C114 C113 C112 119.7(3)
C114 C113 H113 120.2
C112 C113 H113 120.2
C113 C114 C115 120.9(3)
C113 C114 H114 119.5
C115 C114 H114 119.5
C114 C115 C116 119.9(3)
C114 C115 H115 120.1
C116 C115 H115 120.1
C115 C116 C111 119.8(3)
C115 C116 H116 120.1
C111 C116 H116 120.1
C122 C121 C126 119.6(2)
C122 C121 P11 119.50(19)
C126 C121 P11 120.5(2)
C123 C122 C121 120.5(3)
C123 C122 H122 119.8
C121 C122 H122 119.8
C124 C123 C122 119.6(3)
C124 C123 H123 120.2
C122 C123 H123 120.2
C123 C124 C125 120.3(3)
C123 C124 H124 119.8
C125 C124 H124 119.8
C126 C125 C124 120.2(3)
C126 C125 H125 119.9
C124 C125 H125 119.9
C125 C126 C121 119.8(3)
C125 C126 H126 120.1
C121 C126 H126 120.1
C136 C131 C132 119.4(3)
C136 C131 P11 117.4(2)
C132 C131 P11 123.1(2)
C133 C132 C131 119.7(3)
C133 C132 H132 120.2
C131 C132 H132 120.2
C132 C133 C134 120.5(3)
C132 C133 H133 119.7
C134 C133 H133 119.7
C135 C134 C133 120.0(3)
C135 C134 H134 120.0
C133 C134 H134 120.0
C134 C135 C136 120.1(3)
C134 C135 H135 119.9
C136 C135 H135 119.9
C135 C136 C131 120.3(3)
C135 C136 H136 119.9
C131 C136 H136 119.9
C212 C211 C216 119.6(2)
C212 C211 P21 118.6(2)
C216 C211 P21 121.5(2)
C211 C212 C213 120.2(3)
C211 C212 H212 119.9
C213 C212 H212 119.9
C214 C213 C212 120.0(3)
C214 C213 H213 120.0
C212 C213 H213 120.0
C215 C214 C213 120.1(3)
C215 C214 H214 120.0
C213 C214 H214 120.0
C214 C215 C216 120.6(3)
C214 C215 H215 119.7
C216 C215 H215 119.7
C215 C216 C211 119.6(3)
C215 C216 H216 120.2
C211 C216 H216 120.2
C222 C221 C226 119.2(3)
C222 C221 P21 119.5(2)
C226 C221 P21 121.1(2)
C223 C222 C221 120.4(3)
C223 C222 H222 119.8
C221 C222 H222 119.8
C224 C223 C222 120.6(3)
C224 C223 H223 119.7
C222 C223 H223 119.7
C223 C224 C225 119.7(3)
C223 C224 H224 120.1
C225 C224 H224 120.1
C226 C225 C224 120.3(3)
C226 C225 H225 119.8
C224 C225 H225 119.8
C225 C226 C221 119.7(3)
C225 C226 H226 120.1
C221 C226 H226 120.1
C236 C231 C232 119.3(3)
C236 C231 P21 122.6(2)
C232 C231 P21 117.5(2)
C233 C232 C231 120.0(3)
C233 C232 H232 120.0
C231 C232 H232 120.0
C234 C233 C232 120.2(3)
C234 C233 H233 119.9
C232 C233 H233 119.9
C233 C234 C235 120.0(3)
C233 C234 H234 120.0
C235 C234 H234 120.0
C234 C235 C236 121.0(3)
C234 C235 H235 119.5
C236 C235 H235 119.5
C235 C236 C231 119.5(3)
C235 C236 H236 120.3
C231 C236 H236 120.3
P1 O13 H13 111(7)
P1 O1 P2 134.3(2)
O11 P1 O12 113.2(3)
O11 P1 O13 113.3(2)
O12 P1 O13 108.3(3)
O11 P1 O1 110.8(3)
O12 P1 O1 103.3(2)
O13 P1 O1 107.3(2)
P1 O12 H12 118(4)
P3 O32 H32 126(4)
P3 O2 P4 132.9(2)
P3 O31 H31 123(5)
O33 P3 O31 115.4(3)
O33 P3 O32 112.5(2)
O31 P3 O32 106.5(3)
O33 P3 O2 110.5(2)
O31 P3 O2 103.2(2)
O32 P3 O2 108.0(3)
P2 O22 H22 113(5)
O23 P2 O21 114.4(3)
O23 P2 O22 112.5(2)
O21 P2 O22 108.1(3)
O23 P2 O1 109.9(3)
O21 P2 O1 105.0(2)
O22 P2 O1 106.3(3)
P4 O41 H41 121(4)
O42 P4 O43 117.8(3)
O42 P4 O41 112.8(2)
O43 P4 O41 107.5(3)
O42 P4 O2 108.2(2)
O43 P4 O2 103.9(2)
O41 P4 O2 105.7(2)

loop_
_geom_bond_atom_site_label_1
_geom_bond_atom_site_label_2
_geom_bond_distance
N1 P11 1.583(2)
N1 P21 1.586(2)
P11 C131 1.795(3)
P11 C111 1.799(3)
P11 C121 1.799(3)
P21 C231 1.785(3)
P21 C221 1.795(3)
P21 C211 1.802(3)
C111 C112 1.394(4)
C111 C116 1.394(4)
C112 C113 1.393(4)
C112 H112 0.9500
C113 C114 1.377(4)
C113 H113 0.9500
C114 C115 1.383(4)
C114 H114 0.9500
C115 C116 1.389(4)
C115 H115 0.9500
C116 H116 0.9500
C121 C122 1.392(4)
C121 C126 1.399(3)
C122 C123 1.389(4)
C122 H122 0.9500
C123 C124 1.385(4)
C123 H123 0.9500
C124 C125 1.392(4)
C124 H124 0.9500
C125 C126 1.383(4)
C125 H125 0.9500
C126 H126 0.9500
C131 C136 1.394(4)
C131 C132 1.400(4)
C132 C133 1.377(4)
C132 H132 0.9500
C133 C134 1.394(4)
C133 H133 0.9500
C134 C135 1.376(4)
C134 H134 0.9500
C135 C136 1.386(4)
C135 H135 0.9500
C136 H136 0.9500
C211 C212 1.387(4)
C211 C216 1.399(4)
C212 C213 1.390(4)
C212 H212 0.9500
C213 C214 1.381(4)
C213 H213 0.9500
C214 C215 1.379(4)
C214 H214 0.9500
C215 C216 1.387(4)
C215 H215 0.9500
C216 H216 0.9500
C221 C222 1.386(4)
C221 C226 1.391(4)
C222 C223 1.383(4)
C222 H222 0.9500
C223 C224 1.365(5)
C223 H223 0.9500
C224 C225 1.388(5)
C224 H224 0.9500
C225 C226 1.386(4)
C225 H225 0.9500
C226 H226 0.9500
C231 C236 1.395(4)
C231 C232 1.397(4)
C232 C233 1.394(4)
C232 H232 0.9500
C233 C234 1.371(4)
C233 H233 0.9500
C234 C235 1.376(4)
C234 H234 0.9500
C235 C236 1.388(4)
C235 H235 0.9500
C236 H236 0.9500
O13 P1 1.545(5)
O13 H13 0.862(15)
O1 P1 1.593(4)
O1 P2 1.598(4)
P1 O11 1.487(5)
P1 O12 1.520(4)
O12 H12 0.833(14)
O43 P4 1.510(5)
O32 P3 1.533(5)
O32 H32 0.857(17)
O33 P3 1.497(4)
O2 P3 1.590(4)
O2 P4 1.611(4)
O31 P3 1.519(5)
O31 H31 0.841(17)
O23 P2 1.490(5)
O22 P2 1.549(5)
O22 H22 0.885(14)
P2 O21 1.511(4)
O42 P4 1.482(4)
O41 P4 1.553(5)
O41 H41 0.881(16)

loop_
_geom_hbond_atom_site_label_D
_geom_hbond_atom_site_label_H
_geom_hbond_atom_site_label_A
_geom_hbond_distance_DH
_geom_hbond_distance_HA
_geom_hbond_distance_DA
_geom_hbond_angle_DHA
_geom_hbond_site_symmetry_A
O31 H31 O21 0.841(17) 1.645(17) 2.446(6) 158(5) .
O12 H12 O43 0.833(14) 1.645(15) 2.477(6) 176(7) .
O41 H41 O11 0.881(16) 1.691(16) 2.551(6) 165(6) 7_566
O32 H32 O23 0.857(17) 1.669(16) 2.499(6) 162(5) 7_566
O13 H13 O42 0.862(15) 1.665(14) 2.526(5) 178(9) 7_565
O22 H22 O33 0.885(14) 1.688(14) 2.572(5) 178(9) 7_565
